data_2214769
loop_
_publ_author_name
'Wagner, Pawe\/l'
'Kubicki, Maciej'

_publ_section_title
;
 5-Methoxy-2-methyl-4-nitro-1-phenyl-1<i>H</i>-imidazole
;
_journal_coeditor_code KJ2062
_journal_issue 8
_journal_name_full 'Acta Crystallographica Section E'
_journal_page_first o3587
_journal_page_last o3587
_journal_paper_doi 10.1107/S1600536807035301
_journal_volume 63
_journal_year 2007
_chemical_formula_iupac 'C11 H11 N3 O3'
_chemical_formula_moiety 'C11 H11 N3 O3'
_chemical_formula_sum 'C11 H11 N3 O3'
_chemical_formula_weight 233.23
_chemical_name_systematic
;
5-Methoxy-2-methyl-4-nitro-1-phenyl-1H-imidazole
;
_space_group_IT_number 19
_symmetry_cell_setting orthorhombic
_symmetry_space_group_name_Hall 'P 2ac 2ab'
_symmetry_space_group_name_H-M 'P 21 21 21'
_atom_sites_solution_hydrogens difmap
_atom_sites_solution_primary direct
_atom_sites_solution_secondary difmap
_audit_creation_method SHELXL97
_cell_angle_alpha 90.00
_cell_angle_beta 90.00
_cell_angle_gamma 90.00
_cell_formula_units_Z 4
_cell_length_a 6.6179(4)
_cell_length_b 7.4711(5)
_cell_length_c 23.1087(15)
_cell_measurement_reflns_used 4053
_cell_measurement_temperature 100.0(10)
_cell_measurement_theta_max 20
_cell_measurement_theta_min 3
_cell_volume 1142.56(13)
_computing_cell_refinement 'CrysAlis CCD'
_computing_data_collection 'CrysAlis CCD (Oxford Diffraction, 2002)'
_computing_data_reduction 'CrysAlis RED (Oxford Diffraction, 2002)'
_computing_molecular_graphics 'Stereochemical Workstation Operation Manual (Siemens, 1989)'
_computing_publication_material SHELXL97
_computing_structure_refinement 'SHELXL97 (Sheldrick, 1997)'
_computing_structure_solution 'SHELXS97 (Sheldrick, 1990)'
_diffrn_ambient_temperature 100.0(10)
_diffrn_measured_fraction_theta_full 0.997
_diffrn_measured_fraction_theta_max 0.954
_diffrn_measurement_device_type 'Kuma KM4 CCD four-circle'
_diffrn_measurement_method \w
_diffrn_radiation_monochromator graphite
_diffrn_radiation_source 'fine-focus sealed tube'
_diffrn_radiation_type MoK\a
_diffrn_radiation_wavelength 0.71073
_diffrn_reflns_av_R_equivalents 0.0450
_diffrn_reflns_av_sigmaI/netI 0.0751
_diffrn_reflns_limit_h_max 8
_diffrn_reflns_limit_h_min -8
_diffrn_reflns_limit_k_max 9
_diffrn_reflns_limit_k_min -9
_diffrn_reflns_limit_l_max 30
_diffrn_reflns_limit_l_min -26
_diffrn_reflns_number 7520
_diffrn_reflns_theta_full 25.00
_diffrn_reflns_theta_max 29.26
_diffrn_reflns_theta_min 3.20
_exptl_absorpt_coefficient_mu 0.101
_exptl_absorpt_correction_T_max 0.9894
_exptl_absorpt_correction_T_min 0.9890
_exptl_absorpt_correction_type multi-scan
_exptl_absorpt_process_details '(SORTAV; Blessing, 1989)'
_exptl_crystal_colour colourless
_exptl_crystal_density_diffrn 1.356
_exptl_crystal_density_method 'not measured'
_exptl_crystal_description block
_exptl_crystal_F_000 488
_exptl_crystal_size_max 0.2
_exptl_crystal_size_mid 0.2
_exptl_crystal_size_min 0.05
_refine_diff_density_max 0.145
_refine_diff_density_min -0.243
_refine_ls_extinction_method none
_refine_ls_goodness_of_fit_ref 1.004
_refine_ls_hydrogen_treatment refall
_refine_ls_matrix_type full
_refine_ls_number_parameters 194
_refine_ls_number_reflns 1739
_refine_ls_number_restraints 0
_refine_ls_restrained_S_all 1.004
_refine_ls_R_factor_all 0.0594
_refine_ls_R_factor_gt 0.0341
_refine_ls_shift/su_max 0.000
_refine_ls_shift/su_mean 0.000
_refine_ls_structure_factor_coef Fsqd
_refine_ls_weighting_details 'calc w = 1/[\s^2^(Fo^2^)+(0.0190P)^2^] where P=(Fo^2^+2Fc^2^)/3'
_refine_ls_weighting_scheme calc
_refine_ls_wR_factor_gt 0.0537
_refine_ls_wR_factor_ref 0.0579
_reflns_number_gt 1210
_reflns_number_total 1739
_reflns_threshold_expression I>2\s(I)
_cod_data_source_file kj2062.cif
_cod_data_source_block I
_cod_database_code 2214769
_cod_database_fobs_code 2214769

loop_
_symmetry_equiv_pos_as_xyz
'x, y, z'
'-x+1/2, -y, z+1/2'
'-x, y+1/2, -z+1/2'
'x+1/2, -y+1/2, -z'

loop_
_atom_site_type_symbol
_atom_site_label
_atom_site_fract_x
_atom_site_fract_y
_atom_site_fract_z
_atom_site_U_iso_or_equiv
_atom_site_adp_type
_atom_site_calc_flag
_atom_site_occupancy
N N1 0.7905(3) 0.35064(19) 0.09665(6) 0.0177(3) Uani d 1
C C11 0.7920(3) 0.4361(2) 0.15235(8) 0.0204(4) Uani d 1
C C12 0.6282(4) 0.4126(3) 0.18903(9) 0.0305(6) Uani d 1
H H12 0.522(3) 0.343(2) 0.1755(8) 0.025(6) Uiso d 1
C C13 0.6299(4) 0.4964(4) 0.24273(10) 0.0394(6) Uani d 1
H H13 0.509(4) 0.471(3) 0.2681(9) 0.056(8) Uiso d 1
C C14 0.7895(4) 0.6040(3) 0.25869(9) 0.0347(6) Uani d 1
H H14 0.788(3) 0.660(3) 0.2980(9) 0.039(6) Uiso d 1
C C15 0.9515(4) 0.6282(3) 0.22155(9) 0.0298(5) Uani d 1
H H15 1.071(3) 0.715(3) 0.2320(8) 0.039(6) Uiso d 1
C C16 0.9536(4) 0.5429(3) 0.16797(9) 0.0242(5) Uani d 1
H H16 1.063(3) 0.558(2) 0.1431(9) 0.031(6) Uiso d 1
C C2 0.7919(3) 0.1686(2) 0.08417(7) 0.0193(4) Uani d 1
C C21 0.7984(4) 0.0271(3) 0.12882(9) 0.0279(5) Uani d 1
H H21A 0.859(4) -0.080(3) 0.1163(10) 0.053(5) Uiso d 1
H H21B 0.662(3) 0.001(3) 0.1402(10) 0.053(5) Uiso d 1
H H21C 0.862(3) 0.059(3) 0.1615(10) 0.053(5) Uiso d 1
N N3 0.7887(3) 0.14035(18) 0.02801(6) 0.0190(4) Uani d 1
C C4 0.7847(3) 0.3083(2) 0.00357(8) 0.0179(4) Uani d 1
N N4 0.7881(3) 0.3282(2) -0.05751(6) 0.0230(4) Uani d 1
O O41 0.7858(2) 0.19203(18) -0.08821(5) 0.0314(4) Uani d 1
O O42 0.7943(2) 0.48142(18) -0.07788(5) 0.0288(4) Uani d 1
C C5 0.7861(3) 0.4404(2) 0.04442(8) 0.0184(4) Uani d 1
O O5 0.7854(2) 0.61860(15) 0.04423(5) 0.0209(3) Uani d 1
C C51 0.6031(4) 0.7009(3) 0.02080(12) 0.0300(6) Uani d 1
H H51A 0.572(4) 0.647(3) -0.0184(10) 0.054(4) Uiso d 1
H H51B 0.635(3) 0.829(3) 0.0222(9) 0.054(4) Uiso d 1
H H51C 0.502(4) 0.678(3) 0.0476(10) 0.054(4) Uiso d 1

loop_
_atom_site_aniso_label
_atom_site_aniso_U_11
_atom_site_aniso_U_22
_atom_site_aniso_U_33
_atom_site_aniso_U_12
_atom_site_aniso_U_13
_atom_site_aniso_U_23
N1 0.0194(8) 0.0163(8) 0.0173(8) -0.0006(8) 0.0005(8) -0.0010(7)
C11 0.0250(11) 0.0194(10) 0.0169(9) 0.0053(9) -0.0023(11) -0.0022(8)
C12 0.0266(13) 0.0399(15) 0.0250(13) -0.0019(11) 0.0009(11) -0.0061(11)
C13 0.0331(14) 0.0573(17) 0.0277(13) 0.0048(14) 0.0067(11) -0.0091(13)
C14 0.0422(14) 0.0404(14) 0.0215(11) 0.0139(13) -0.0065(13) -0.0107(10)
C15 0.0379(14) 0.0237(12) 0.0277(12) 0.0033(12) -0.0102(11) -0.0056(10)
C16 0.0267(13) 0.0232(12) 0.0227(11) -0.0018(10) -0.0012(10) 0.0002(10)
C2 0.0179(10) 0.0177(10) 0.0224(10) -0.0003(9) 0.0001(10) -0.0015(8)
C21 0.0374(14) 0.0232(12) 0.0231(11) -0.0020(13) -0.0004(12) 0.0022(9)
N3 0.0177(8) 0.0186(8) 0.0205(8) 0.0025(8) 0.0005(8) -0.0007(7)
C4 0.0156(10) 0.0221(10) 0.0162(9) -0.0001(10) -0.0002(9) 0.0003(8)
N4 0.0183(9) 0.0307(11) 0.0199(9) -0.0010(9) -0.0008(8) -0.0015(8)
O41 0.0408(9) 0.0326(8) 0.0208(7) -0.0001(8) 0.0004(8) -0.0093(6)
O42 0.0333(9) 0.0294(8) 0.0237(7) -0.0015(9) -0.0024(7) 0.0078(6)
C5 0.0156(10) 0.0187(10) 0.0210(10) -0.0019(9) 0.0004(10) 0.0017(8)
O5 0.0240(7) 0.0145(7) 0.0244(7) -0.0006(7) -0.0045(7) 0.0013(5)
C51 0.0241(13) 0.0229(12) 0.0430(15) 0.0035(10) -0.0059(11) -0.0010(12)

loop_
_atom_type_symbol
_atom_type_description
_atom_type_scat_dispersion_real
_atom_type_scat_dispersion_imag
_atom_type_scat_source
C C 0.0033 0.0016 'International Tables Vol C Tables 4.2.6.8 and 6.1.1.4'
H H 0.0000 0.0000 'International Tables Vol C Tables 4.2.6.8 and 6.1.1.4'
N N 0.0061 0.0033 'International Tables Vol C Tables 4.2.6.8 and 6.1.1.4'
O O 0.0106 0.0060 'International Tables Vol C Tables 4.2.6.8 and 6.1.1.4'

loop_
_geom_angle_atom_site_label_1
_geom_angle_atom_site_label_2
_geom_angle_atom_site_label_3
_geom_angle
C5 N1 C2 107.08(14)
C5 N1 C11 124.57(13)
C2 N1 C11 128.35(14)
C16 C11 C12 121.21(18)
C16 C11 N1 119.74(19)
C12 C11 N1 119.04(19)
C11 C12 C13 118.8(2)
C11 C12 H12 117.1(12)
C13 C12 H12 124.1(12)
C14 C13 C12 120.5(2)
C14 C13 H13 124.2(13)
C12 C13 H13 115.2(13)
C13 C14 C15 120.2(2)
C13 C14 H14 118.7(13)
C15 C14 H14 121.1(13)
C14 C15 C16 119.9(2)
C14 C15 H15 121.3(11)
C16 C15 H15 118.7(11)
C11 C16 C15 119.2(2)
C11 C16 H16 120.5(12)
C15 C16 H16 120.2(13)
N3 C2 N1 111.20(15)
N3 C2 C21 125.09(16)
N1 C2 C21 123.71(16)
C2 C21 H21A 113.9(14)
C2 C21 H21B 107.9(14)
H21A C21 H21B 108(2)
C2 C21 H21C 114.3(15)
H21A C21 H21C 106(2)
H21B C21 H21C 105(2)
C2 N3 C4 105.01(15)
C5 C4 N3 112.03(15)
C5 C4 N4 127.70(16)
N3 C4 N4 120.21(16)
O42 N4 O41 122.75(14)
O42 N4 C4 118.39(15)
O41 N4 C4 118.86(16)
O5 C5 C4 136.08(17)
O5 C5 N1 119.24(15)
C4 C5 N1 104.68(14)
C5 O5 C51 115.18(17)
O5 C51 H51A 109.3(14)
O5 C51 H51B 102.7(14)
H51A C51 H51B 117.3(19)
O5 C51 H51C 105.8(15)
H51A C51 H51C 112.2(19)
H51B C51 H51C 108.4(19)

loop_
_geom_bond_atom_site_label_1
_geom_bond_atom_site_label_2
_geom_bond_distance
N1 C5 1.381(2)
N1 C2 1.390(2)
N1 C11 1.437(2)
C11 C16 1.382(3)
C11 C12 1.388(3)
C12 C13 1.390(3)
C12 H12 0.93(2)
C13 C14 1.378(4)
C13 H13 1.01(2)
C14 C15 1.385(3)
C14 H14 1.00(2)
C15 C16 1.392(3)
C15 H15 1.05(2)
C16 H16 0.93(2)
C2 N3 1.315(2)
C2 C21 1.478(3)
C21 H21A 0.94(2)
C21 H21B 0.96(2)
C21 H21C 0.90(2)
N3 C4 1.376(2)
C4 C5 1.366(2)
C4 N4 1.419(2)
N4 O42 1.2384(18)
N4 O41 1.2404(18)
C5 O5 1.332(2)
O5 C51 1.458(2)
C51 H51A 1.01(2)
C51 H51B 0.98(2)
C51 H51C 0.93(2)

loop_
_geom_hbond_atom_site_label_D
_geom_hbond_atom_site_label_H
_geom_hbond_atom_site_label_A
_geom_hbond_site_symmetry_A
_geom_hbond_distance_DH
_geom_hbond_distance_HA
_geom_hbond_distance_DA
_geom_hbond_angle_DHA
C51 H51A O42 . 1.01(2) 2.36(2) 3.081(3) 127.2(18)
C12 H12 O41 4_455 0.93(2) 2.567(19) 3.343(3) 141.6(15)
C16 H16 O41 4 0.93(2) 2.69(2) 3.363(3) 129.5(15)
C21 H21A O5 1_545 0.94(2) 2.84(2) 3.626(3) 141.2(18)
C51 H51B N3 1_565 0.98(2) 2.54(2) 3.510(3) 168.8(19)

loop_
_geom_torsion_atom_site_label_1
_geom_torsion_atom_site_label_2
_geom_torsion_atom_site_label_3
_geom_torsion_atom_site_label_4
_geom_torsion
C5 N1 C11 C16 -63.6(3)
C2 N1 C11 C16 116.7(2)
C5 N1 C11 C12 114.9(2)
C2 N1 C11 C12 -64.7(3)
C16 C11 C12 C13 -1.1(3)
N1 C11 C12 C13 -179.62(19)
C11 C12 C13 C14 1.4(4)
C12 C13 C14 C15 -0.7(4)
C13 C14 C15 C16 -0.3(3)
C12 C11 C16 C15 0.1(3)
N1 C11 C16 C15 178.63(17)
C14 C15 C16 C11 0.6(3)
C5 N1 C2 N3 0.0(2)
C11 N1 C2 N3 179.7(2)
C5 N1 C2 C21 179.4(2)
C11 N1 C2 C21 -0.9(4)
N1 C2 N3 C4 -0.1(2)
C21 C2 N3 C4 -179.5(2)
C2 N3 C4 C5 0.2(3)
C2 N3 C4 N4 177.62(19)
C5 C4 N4 O42 0.4(4)
N3 C4 N4 O42 -176.55(18)
C5 C4 N4 O41 -179.9(2)
N3 C4 N4 O41 3.1(3)
N3 C4 C5 O5 179.4(2)
N4 C4 C5 O5 2.2(5)
N3 C4 C5 N1 -0.2(3)
N4 C4 C5 N1 -177.4(2)
C2 N1 C5 O5 -179.5(2)
C11 N1 C5 O5 0.8(3)
C2 N1 C5 C4 0.1(2)
C11 N1 C5 C4 -179.6(2)
C4 C5 O5 C51 65.1(4)
N1 C5 O5 C51 -115.4(2)

loop_
_cod_related_entry_id
_cod_related_entry_database
_cod_related_entry_code
1 ChemSpider 21123828
